data_7131840
loop_
_publ_author_name
'Sahoo, Sipra Sucharita'
'Panda, Pradeepta'

_publ_section_title
;
 Bis(napthobipyrrolyl)methene derived Hexapyrrolic BODIPY as a Single
 Molecule Helicate with Near Infrared Emission
;
_journal_name_full 'Chemical Communications'
_journal_paper_doi 10.1039/D3CC02336B
_journal_year 2023
_chemical_formula_moiety 'C61 H67 B F2 N6 O4, 0.5(C H Cl3), 0.5(C6 H14)'
_chemical_formula_sum 'C64.5 H74.5 B Cl1.5 F2 N6 O4'
_chemical_formula_weight 1099.78
_space_group_crystal_system monoclinic
_space_group_IT_number 14
_space_group_name_Hall '-P 2ybc'
_space_group_name_H-M_alt 'P 1 21/c 1'
_atom_sites_solution_hydrogens mixed
_audit_creation_date 2023-07-04
_audit_creation_method
;
Olex2 1.5
(compiled 2023.03.06 svn.rbb2c1857 for OlexSys, GUI svn.r6748)
;
_audit_update_record
;
2023-07-05 deposited with the CCDC.	2023-07-05 downloaded from the CCDC.
;
_cell_angle_alpha 90
_cell_angle_beta 101.346(3)
_cell_angle_gamma 90
_cell_formula_units_Z 4
_cell_length_a 14.1630(5)
_cell_length_b 31.5920(8)
_cell_length_c 13.5347(4)
_cell_measurement_reflns_used 9928
_cell_measurement_temperature 293(2)
_cell_measurement_theta_max 24.2
_cell_measurement_theta_min 2.9
_cell_volume 5937.6(3)
_computing_cell_refinement 'CrysAlisPro 1.171.40.35a (Rigaku OD, 2018)'
_computing_data_collection 'CrysAlisPro 1.171.40.35a (Rigaku OD, 2018)'
_computing_data_reduction 'CrysAlisPro 1.171.40.35a (Rigaku OD, 2018)'
_computing_molecular_graphics 'Olex2 1.5 (Dolomanov et al., 2009)'
_computing_publication_material 'Olex2 1.5 (Dolomanov et al., 2009)'
_computing_structure_refinement 'SHELXL 2018/3 (Sheldrick, 2015)'
_computing_structure_solution 'CrysAlisPro 1.171.40.35a (Rigaku OD, 2018)'
_diffrn_ambient_temperature 293(2)
_diffrn_measured_fraction_theta_full 0.999
_diffrn_measured_fraction_theta_max 0.999
_diffrn_measurement_device_type 'XtaLAB Synergy, Single source at offset/far, HyPix3000'
_diffrn_measurement_method '\w scans'
_diffrn_radiation_type MoK\a
_diffrn_radiation_wavelength 0.71073
_diffrn_reflns_av_R_equivalents 0.0376
_diffrn_reflns_av_unetI/netI 0.0345
_diffrn_reflns_Laue_measured_fraction_full 0.999
_diffrn_reflns_Laue_measured_fraction_max 0.999
_diffrn_reflns_limit_h_max 16
_diffrn_reflns_limit_h_min -16
_diffrn_reflns_limit_k_max 37
_diffrn_reflns_limit_k_min -36
_diffrn_reflns_limit_l_max 16
_diffrn_reflns_limit_l_min -16
_diffrn_reflns_number 57010
_diffrn_reflns_point_group_measured_fraction_full 0.999
_diffrn_reflns_point_group_measured_fraction_max 0.999
_diffrn_reflns_theta_full 25.000
_diffrn_reflns_theta_max 25.000
_diffrn_reflns_theta_min 1.953
_exptl_absorpt_coefficient_mu 0.146
_exptl_absorpt_correction_T_max 0.94
_exptl_absorpt_correction_T_min 0.91
_exptl_absorpt_correction_type multi-scan
_exptl_absorpt_process_details
;
CrysAlisPro 1.171.39.46 (Rigaku Oxford Diffraction, 2018)
Empirical absorption correction using spherical harmonics,
implemented in SCALE3 ABSPACK scaling algorithm.
;
_exptl_crystal_colour green
_exptl_crystal_colour_primary green
_exptl_crystal_density_diffrn 1.230
_exptl_crystal_description block
_exptl_crystal_F_000 2336
_exptl_crystal_size_max 0.3
_exptl_crystal_size_mid 0.2
_exptl_crystal_size_min 0.2
_refine_diff_density_max 0.459
_refine_diff_density_min -0.293
_refine_diff_density_rms 0.046
_refine_ls_extinction_coef 0.0032(6)
_refine_ls_extinction_expression Fc^*^=kFc[1+0.001xFc^2^\l^3^/sin(2\q)]^-1/4^
_refine_ls_extinction_method 'SHELXL-2018/3 (Sheldrick 2018)'
_refine_ls_goodness_of_fit_ref 1.063
_refine_ls_hydrogen_treatment mixed
_refine_ls_matrix_type full
_refine_ls_number_parameters 834
_refine_ls_number_reflns 10428
_refine_ls_number_restraints 520
_refine_ls_restrained_S_all 1.077
_refine_ls_R_factor_all 0.1066
_refine_ls_R_factor_gt 0.0694
_refine_ls_shift/su_max 0.001
_refine_ls_shift/su_mean 0.000
_refine_ls_structure_factor_coef Fsqd
_refine_ls_weighting_details 'w=1/[\s^2^(Fo^2^)+(0.1297P)^2^+1.0257P] where P=(Fo^2^+2Fc^2^)/3'
_refine_ls_weighting_scheme calc
_refine_ls_wR_factor_gt 0.2036
_refine_ls_wR_factor_ref 0.2329
_reflns_Friedel_coverage 0.000
_reflns_number_gt 6399
_reflns_number_total 10428
_reflns_threshold_expression 'I > 2\s(I)'
_cod_data_source_file d3cc02336b2.cif
_cod_data_source_block pkpbodipy
_cod_original_formula_sum 'C64.50 H74.50 B Cl1.50 F2 N6 O4'
_cod_database_code 7131840
_shelx_shelxl_version_number 2018/3
_shelx_space_group_comment
;
The symmetry employed for this shelxl refinement is uniquely defined
by the following loop, which should always be used as a source of
symmetry information in preference to the above space-group names.
They are only intended as comments.
;
_shelx_estimated_absorpt_t_max 0.971
_shelx_estimated_absorpt_t_min 0.958
_olex2_refinement_description
;
1. Fixed Uiso
 At 1.2 times of:
  All C(H) groups, All C(H,H) groups
 At 1.5 times of:
  All C(H,H,H) groups
2. Restrained distances
 C62-Cl1 = C62-Cl2 = C62-Cl3
 1.74 with sigma of 0.02
 Cl1-Cl2 = Cl2-Cl3 = Cl3-Cl1
 2.84 with sigma of 0.02
 C63-C64 = C64-C65 = C65-C66 = C66-C67 = C67-C68
 1.53 with sigma of 0.02
 C48-C49 = C48-C50 = C46-C48
 1.53 with sigma of 0.02
 C48'-C49' = C48'-C50'
 1.53 with sigma of 0.02
 C46-C50 = C46-C49 = C46-C50' = C46-C49'
 2.5 with sigma of 0.02
 C49-C50 = C49'-C50'
 2.5 with sigma of 0.02
 C63-C65 = C64-C66 = C65-C67 = C66-C68
 2.49 with sigma of 0.02
 N1-H1 = N2-H2 = N5-H5 = N6-H6
 0.9 with sigma of 0.02
 O2-C2 = O2'-C2'
 1.46 with sigma of 0.02
 C1-C2 = C1'-C2'
 1.53 with sigma of 0.02
3. Uiso/Uaniso restraints and constraints
C62 \\sim Cl1 \\sim Cl2 \\sim Cl3 \\sim C63 \\sim C64 \\sim C65 \\sim C66 \\sim
C67 \\sim C68: within 6A with sigma of 0.02 and sigma for terminal atoms of
0.04 within 6A
C46 \\sim C48 \\sim C49 \\sim C50 \\sim C48' \\sim C49' \\sim C50': within 3A
with sigma of 0.02 and sigma for terminal atoms of 0.04 within 3A
N1 \\sim H1: within 2A with sigma of 0.02 and sigma for terminal atoms of 0.04
within 2A
N2 \\sim H2: within 2A with sigma of 0.02 and sigma for terminal atoms of 0.04
within 2A
N5 \\sim H5: within 2A with sigma of 0.02 and sigma for terminal atoms of 0.04
within 2A
N6 \\sim H6: within 2A with sigma of 0.02 and sigma for terminal atoms of 0.04
within 2A
C1 \\sim C2 \\sim C1' \\sim C2' \\sim O2 \\sim O2': within 2A with sigma of
0.02 and sigma for terminal atoms of 0.04 within 2A
4. Others
 Sof(C1')=Sof(H1'A)=Sof(H1'B)=Sof(H1'C)=Sof(C2')=Sof(H2'A)=Sof(H2'B)=Sof(O2')=
 1-FVAR(1)
 Sof(C1)=Sof(H1A)=Sof(H1B)=Sof(H1C)=Sof(C2)=Sof(H2A)=Sof(H2B)=Sof(O2)=FVAR(1)
 Sof(C48')=Sof(H48')=Sof(C49')=Sof(H49D)=Sof(H49E)=Sof(H49F)=Sof(C50')=
 Sof(H50D)=Sof(H50E)=Sof(H50F)=1-FVAR(2)
 Sof(C48)=Sof(H48)=Sof(C49)=Sof(H49A)=Sof(H49B)=Sof(H49C)=Sof(C50)=Sof(H50A)=
 Sof(H50B)=Sof(H50C)=FVAR(2)
 Fixed Sof: C62(0.5) H62(0.5) Cl1(0.5) Cl2(0.5) Cl3(0.5) C63(0.5) H63A(0.5)
 H63B(0.5) H63C(0.5) C64(0.5) H64A(0.5) H64B(0.5) C65(0.5) H65A(0.5) H65B(0.5)
 C66(0.5) H66A(0.5) H66B(0.5) C67(0.5) H67A(0.5) H67B(0.5) C68(0.5) H68A(0.5)
 H68B(0.5) H68C(0.5)
5.a Ternary CH refined with riding coordinates:
 C13(H13), C28(H28), C34(H34), C48(H48), C48'(H48'), C62(H62)
5.b Secondary CH2 refined with riding coordinates:
 C2(H2A,H2B), C2'(H2'A,H2'B), C10(H10A,H10B), C52(H52A,H52B), C60(H60A,H60B),
 C64(H64A,H64B), C65(H65A,H65B), C66(H66A,H66B), C67(H67A,H67B)
5.c Me refined with riding coordinates:
 C6(H6A,H6B,H6C), C7(H7A,H7B,H7C), C14(H14A,H14B,H14C), C15(H15A,H15B,H15C),
 C29(H29A,H29B,H29C), C30(H30A,H30B,H30C), C35(H35A,H35B,H35C), C36(H36A,H36B,
 H36C), C49(H49A,H49B,H49C), C50(H50A,H50B,H50C), C49'(H49D,H49E,H49F),
 C50'(H50D,H50E,H50F), C57(H57A,H57B,H57C), C58(H58A,H58B,H58C), C61(H61A,H61B,
 H61C)
5.d Aromatic/amide H refined with riding coordinates:
 C18(H18), C19(H19), C20(H20), C21(H21), C31(H31), C39(H39), C40(H40),
 C41(H41), C42(H42)
5.e Idealised Me refined as rotating group:
 C1(H1A,H1B,H1C), C1'(H1'A,H1'B,H1'C), C63(H63A,H63B,H63C), C68(H68A,H68B,H68C)
;
_olex2_submission_special_instructions 'No special instructions were received'

loop_
_space_group_symop_operation_xyz
'x, y, z'
'-x, y+1/2, -z+1/2'
'-x, -y, -z'
'x, -y-1/2, z-1/2'

loop_
_atom_site_label
_atom_site_type_symbol
_atom_site_fract_x
_atom_site_fract_y
_atom_site_fract_z
_atom_site_U_iso_or_equiv
_atom_site_adp_type
_atom_site_occupancy
_atom_site_site_symmetry_order
_atom_site_calc_flag
_atom_site_refinement_flags_posn
_atom_site_refinement_flags_adp
_atom_site_refinement_flags_occupancy
_atom_site_disorder_assembly
_atom_site_disorder_group
O1 O 0.18682(18) 0.53300(9) 0.32936(19) 0.0966(8) Uani 1 1 d . . . . .
C1 C 0.1183(9) 0.5215(4) 0.0789(14) 0.141(5) Uani 0.544(17) 1 d D U P A 1
H1A H 0.167915 0.512224 0.044586 0.212 Uiso 0.544(17) 1 calc R U P A 1
H1B H 0.059164 0.525005 0.030936 0.212 Uiso 0.544(17) 1 calc R U P A 1
H1C H 0.109588 0.500691 0.128025 0.212 Uiso 0.544(17) 1 calc R U P A 1
C2 C 0.1461(11) 0.5615(4) 0.1288(11) 0.098(3) Uani 0.544(17) 1 d D U P A 1
H2A H 0.144232 0.583802 0.079086 0.117 Uiso 0.544(17) 1 calc R U P A 1
H2B H 0.101584 0.568874 0.172160 0.117 Uiso 0.544(17) 1 calc R U P A 1
O2 O 0.2427(13) 0.5576(5) 0.1881(19) 0.080(3) Uani 0.544(17) 1 d D U P A 1
C1' C 0.1306(12) 0.5476(8) 0.0343(8) 0.147(6) Uani 0.456(17) 1 d D U P A 2
H1'A H 0.162914 0.573313 0.023097 0.221 Uiso 0.456(17) 1 calc R U P A 2
H1'B H 0.064501 0.549025 0.000205 0.221 Uiso 0.456(17) 1 calc R U P A 2
H1'C H 0.161432 0.524062 0.008729 0.221 Uiso 0.456(17) 1 calc R U P A 2
C2' C 0.1351(12) 0.5420(7) 0.1417(10) 0.099(4) Uani 0.456(17) 1 d D U P A 2
H2'A H 0.109547 0.514395 0.154153 0.118 Uiso 0.456(17) 1 calc R U P A 2
H2'B H 0.096230 0.563403 0.166056 0.118 Uiso 0.456(17) 1 calc R U P A 2
O2' O 0.2345(17) 0.5454(7) 0.195(2) 0.088(4) Uani 0.456(17) 1 d D U P A 2
C3 C 0.2515(3) 0.54429(11) 0.2894(3) 0.0763(9) Uani 1 1 d . . . . .
C4 C 0.3498(2) 0.55067(9) 0.3419(2) 0.0644(8) Uani 1 1 d . . . . .
C5 C 0.4340(2) 0.56313(9) 0.3130(3) 0.0687(8) Uani 1 1 d . . . . .
C6 C 0.4499(3) 0.57213(11) 0.2089(3) 0.0897(11) Uani 1 1 d . . . . .
H6A H 0.515771 0.580148 0.212032 0.135 Uiso 1 1 calc R U . . .
H6B H 0.435649 0.547233 0.168047 0.135 Uiso 1 1 calc R U . . .
H6C H 0.408349 0.594796 0.179917 0.135 Uiso 1 1 calc R U . . .
C7 C 0.6081(3) 0.57745(13) 0.4083(3) 0.1043(13) Uani 1 1 d . . . . .
H7A H 0.618906 0.583900 0.342118 0.156 Uiso 1 1 calc R U . . .
H7B H 0.622725 0.601859 0.450809 0.156 Uiso 1 1 calc R U . . .
H7C H 0.648880 0.554358 0.436124 0.156 Uiso 1 1 calc R U . . .
C8 C 0.5050(2) 0.56533(9) 0.4019(3) 0.0692(8) Uani 1 1 d . . . . .
C9 C 0.4629(2) 0.55407(9) 0.4806(3) 0.0674(8) Uani 1 1 d . . . . .
C10 C 0.5041(2) 0.55016(9) 0.5913(2) 0.0785(10) Uani 1 1 d . . . . .
H10A H 0.572533 0.544537 0.599979 0.094 Uiso 1 1 calc R U . . .
H10B H 0.474680 0.525967 0.617457 0.094 Uiso 1 1 calc R U . . .
C11 C 0.4899(2) 0.58853(8) 0.6527(2) 0.0609(7) Uani 1 1 d . . . . .
C12 C 0.5362(2) 0.60102(9) 0.7480(2) 0.0642(8) Uani 1 1 d . . . . .
C13 C 0.6241(2) 0.58110(11) 0.8124(3) 0.0791(10) Uani 1 1 d . . . . .
H13 H 0.651861 0.602942 0.860894 0.095 Uiso 1 1 calc R U . . .
C14 C 0.7025(3) 0.56927(16) 0.7570(4) 0.1241(16) Uani 1 1 d . . . . .
H14A H 0.716486 0.592986 0.717888 0.186 Uiso 1 1 calc R U . . .
H14B H 0.759403 0.561470 0.804603 0.186 Uiso 1 1 calc R U . . .
H14C H 0.681637 0.545797 0.713018 0.186 Uiso 1 1 calc R U . . .
C15 C 0.6006(3) 0.54498(14) 0.8738(4) 0.1324(19) Uani 1 1 d . . . . .
H15A H 0.550471 0.553212 0.908463 0.199 Uiso 1 1 calc R U . . .
H15B H 0.579138 0.521375 0.830530 0.199 Uiso 1 1 calc R U . . .
H15C H 0.656903 0.537048 0.922115 0.199 Uiso 1 1 calc R U . . .
C16 C 0.4860(2) 0.63859(8) 0.7713(2) 0.0589(7) Uani 1 1 d . . . . .
C17 C 0.4962(2) 0.66544(10) 0.8595(2) 0.0665(8) Uani 1 1 d . . . . .
C18 C 0.5489(3) 0.65383(12) 0.9535(2) 0.0898(11) Uani 1 1 d . . . . .
H18 H 0.582092 0.628270 0.959993 0.108 Uiso 1 1 calc R U . . .
C19 C 0.5532(3) 0.67918(14) 1.0377(3) 0.1085(14) Uani 1 1 d . . . . .
H19 H 0.588066 0.670394 1.099843 0.130 Uiso 1 1 calc R U . . .
C20 C 0.5061(3) 0.71712(13) 1.0293(3) 0.0997(12) Uani 1 1 d . . . . .
H20 H 0.509794 0.734377 1.085623 0.120 Uiso 1 1 calc R U . . .
C21 C 0.4532(3) 0.72991(11) 0.9375(2) 0.0779(9) Uani 1 1 d . . . . .
H21 H 0.420279 0.755537 0.933296 0.093 Uiso 1 1 calc R U . . .
C22 C 0.4476(2) 0.70520(9) 0.8502(2) 0.0614(7) Uani 1 1 d . . . . .
C23 C 0.3883(2) 0.71686(8) 0.7538(2) 0.0562(7) Uani 1 1 d . . . . .
C24 C 0.3412(2) 0.75455(8) 0.7158(2) 0.0572(7) Uani 1 1 d . . . . .
C25 C 0.28931(19) 0.74482(8) 0.6186(2) 0.0555(7) Uani 1 1 d . . . . .
C26 C 0.36545(19) 0.68617(8) 0.6767(2) 0.0512(6) Uani 1 1 d . . . . .
C27 C 0.41549(19) 0.64719(8) 0.6869(2) 0.0556(7) Uani 1 1 d . . . . .
C28 C 0.3488(2) 0.79686(8) 0.7688(2) 0.0675(8) Uani 1 1 d . . . . .
H28 H 0.331841 0.791783 0.834560 0.081 Uiso 1 1 calc R U . . .
C29 C 0.4525(3) 0.81316(11) 0.7905(3) 0.0909(11) Uani 1 1 d . . . . .
H29A H 0.455056 0.840011 0.824109 0.136 Uiso 1 1 calc R U . . .
H29B H 0.493056 0.793286 0.832760 0.136 Uiso 1 1 calc R U . . .
H29C H 0.474580 0.816404 0.728237 0.136 Uiso 1 1 calc R U . . .
C30 C 0.2828(3) 0.83216(9) 0.7194(3) 0.0831(10) Uani 1 1 d . . . . .
H30A H 0.294376 0.857262 0.759976 0.125 Uiso 1 1 calc R U . . .
H30B H 0.295525 0.837854 0.653620 0.125 Uiso 1 1 calc R U . . .
H30C H 0.216905 0.823602 0.713610 0.125 Uiso 1 1 calc R U . . .
C31 C 0.2367(2) 0.76976(8) 0.5430(2) 0.0628(8) Uani 1 1 d . . . . .
H31 H 0.235981 0.798881 0.552893 0.075 Uiso 1 1 calc R U . . .
C32 C 0.1854(2) 0.75356(8) 0.4542(2) 0.0611(7) Uani 1 1 d . . . . .
C33 C 0.1305(2) 0.77415(9) 0.3690(2) 0.0668(8) Uani 1 1 d . . . . .
C34 C 0.1165(2) 0.82187(9) 0.3578(3) 0.0777(9) Uani 1 1 d . . . . .
H34 H 0.065900 0.826075 0.297906 0.093 Uiso 1 1 calc R U . . .
C35 C 0.2042(3) 0.84375(11) 0.3363(4) 0.1169(16) Uani 1 1 d . . . . .
H35A H 0.224988 0.829875 0.281181 0.175 Uiso 1 1 calc R U . . .
H35B H 0.188971 0.872750 0.318873 0.175 Uiso 1 1 calc R U . . .
H35C H 0.254732 0.842621 0.395004 0.175 Uiso 1 1 calc R U . . .
C36 C 0.0799(4) 0.84216(13) 0.4440(4) 0.1348(18) Uani 1 1 d . . . . .
H36A H 0.023936 0.827231 0.455200 0.202 Uiso 1 1 calc R U . . .
H36B H 0.129147 0.841022 0.503839 0.202 Uiso 1 1 calc R U . . .
H36C H 0.063386 0.871151 0.427708 0.202 Uiso 1 1 calc R U . . .
C37 C 0.0864(2) 0.74246(9) 0.3045(2) 0.0633(7) Uani 1 1 d . . . . .
C38 C 0.0248(2) 0.74233(10) 0.2048(2) 0.0694(8) Uani 1 1 d . . . . .
C39 C 0.0214(3) 0.77717(12) 0.1391(3) 0.0833(10) Uani 1 1 d . . . . .
H39 H 0.059791 0.800650 0.159839 0.100 Uiso 1 1 calc R U . . .
C40 C -0.0370(3) 0.77732(15) 0.0458(3) 0.1046(13) Uani 1 1 d . . . . .
H40 H -0.039524 0.800877 0.004186 0.126 Uiso 1 1 calc R U . . .
C41 C -0.0911(4) 0.74256(17) 0.0148(3) 0.1218(16) Uani 1 1 d . . . . .
H41 H -0.131732 0.742679 -0.048237 0.146 Uiso 1 1 calc R U . . .
C42 C -0.0871(3) 0.70696(14) 0.0751(3) 0.1060(13) Uani 1 1 d . . . . .
H42 H -0.124205 0.683477 0.051098 0.127 Uiso 1 1 calc R U . . .
C43 C -0.0287(2) 0.70544(11) 0.1710(2) 0.0745(9) Uani 1 1 d . . . . .
C44 C -0.0165(2) 0.66758(10) 0.2350(2) 0.0677(8) Uani 1 1 d . . . . .
C45 C 0.0567(2) 0.66681(9) 0.3202(2) 0.0592(7) Uani 1 1 d . . . . .
C46 C -0.0660(2) 0.62822(10) 0.2322(2) 0.0724(8) Uani 1 1 d D U . . .
C47 C 0.1101(2) 0.70318(8) 0.3560(2) 0.0575(7) Uani 1 1 d . . . . .
C48 C -0.1581(6) 0.6150(3) 0.1561(11) 0.096(2) Uani 0.787(13) 1 d D U P B 3
H48 H -0.183165 0.641585 0.124162 0.115 Uiso 0.787(13) 1 calc R U P B 3
C49 C -0.2360(4) 0.5994(4) 0.2041(5) 0.152(3) Uani 0.787(13) 1 d D U P B 3
H49A H -0.245103 0.618622 0.256317 0.228 Uiso 0.787(13) 1 calc R U P B 3
H49B H -0.294547 0.597336 0.154630 0.228 Uiso 0.787(13) 1 calc R U P B 3
H49C H -0.219241 0.571926 0.232810 0.228 Uiso 0.787(13) 1 calc R U P B 3
C50 C -0.1311(5) 0.5897(3) 0.0717(6) 0.136(3) Uani 0.787(13) 1 d D U P B 3
H50A H -0.079568 0.603660 0.047992 0.204 Uiso 0.787(13) 1 calc R U P B 3
H50B H -0.110542 0.561930 0.095635 0.204 Uiso 0.787(13) 1 calc R U P B 3
H50C H -0.185848 0.587341 0.017456 0.204 Uiso 0.787(13) 1 calc R U P B 3
C48' C -0.1389(19) 0.6120(11) 0.163(5) 0.102(6) Uani 0.213(13) 1 d D U P B 4
H48' H -0.128110 0.627265 0.103076 0.122 Uiso 0.213(13) 1 calc R U P B 4
C49' C -0.2394(12) 0.6279(11) 0.167(3) 0.134(8) Uani 0.213(13) 1 d D U P B 4
H49D H -0.285398 0.614496 0.114713 0.201 Uiso 0.213(13) 1 calc R U P B 4
H49E H -0.254233 0.621351 0.231298 0.201 Uiso 0.213(13) 1 calc R U P B 4
H49F H -0.242025 0.658045 0.156851 0.201 Uiso 0.213(13) 1 calc R U P B 4
C50' C -0.1391(18) 0.5671(7) 0.124(2) 0.129(8) Uani 0.213(13) 1 d D U P B 4
H50D H -0.197303 0.562070 0.075950 0.193 Uiso 0.213(13) 1 calc R U P B 4
H50E H -0.084573 0.562893 0.093214 0.193 Uiso 0.213(13) 1 calc R U P B 4
H50F H -0.135669 0.547708 0.179707 0.193 Uiso 0.213(13) 1 calc R U P B 4
C51 C -0.0199(2) 0.60499(9) 0.3148(2) 0.0664(8) Uani 1 1 d . . . . .
C52 C -0.0359(2) 0.56143(10) 0.3540(3) 0.0779(9) Uani 1 1 d . . . . .
H52A H -0.104454 0.555568 0.341075 0.093 Uiso 1 1 calc R U . . .
H52B H -0.005711 0.540702 0.317378 0.093 Uiso 1 1 calc R U . . .
C53 C 0.0034(2) 0.55655(9) 0.4640(3) 0.0655(8) Uani 1 1 d . . . . .
C54 C -0.0375(2) 0.56334(10) 0.5457(3) 0.0762(9) Uani 1 1 d . . . . .
C55 C 0.0330(2) 0.55599(10) 0.6338(3) 0.0738(9) Uani 1 1 d . . . . .
C56 C 0.1158(2) 0.54469(9) 0.6008(2) 0.0656(8) Uani 1 1 d . . . . .
C57 C -0.1395(3) 0.57701(17) 0.5425(4) 0.1239(16) Uani 1 1 d . . . . .
H57A H -0.150540 0.579560 0.610009 0.186 Uiso 1 1 calc R U . . .
H57B H -0.150427 0.603876 0.509066 0.186 Uiso 1 1 calc R U . . .
H57C H -0.182736 0.556361 0.506467 0.186 Uiso 1 1 calc R U . . .
C58 C 0.0168(3) 0.56001(15) 0.7394(3) 0.1143(14) Uani 1 1 d . . . . .
H58A H -0.048616 0.568436 0.737948 0.171 Uiso 1 1 calc R U . . .
H58B H 0.028745 0.533247 0.773097 0.171 Uiso 1 1 calc R U . . .
H58C H 0.059727 0.580921 0.774761 0.171 Uiso 1 1 calc R U . . .
C59 C 0.2119(3) 0.53445(11) 0.6508(3) 0.0776(9) Uani 1 1 d . . . . .
C60 C 0.3246(3) 0.53239(19) 0.8051(3) 0.1278(17) Uani 1 1 d . . . . .
H60A H 0.346742 0.504058 0.793809 0.153 Uiso 1 1 calc R U . . .
H60B H 0.366037 0.552398 0.779680 0.153 Uiso 1 1 calc R U . . .
C61 C 0.3312(5) 0.5388(3) 0.9078(4) 0.193(3) Uani 1 1 d . . . . .
H61A H 0.396848 0.535206 0.941997 0.290 Uiso 1 1 calc R U . . .
H61B H 0.310364 0.567026 0.919079 0.290 Uiso 1 1 calc R U . . .
H61C H 0.291096 0.518749 0.933190 0.290 Uiso 1 1 calc R U . . .
B1 B 0.2346(2) 0.67715(9) 0.5134(2) 0.0562(8) Uani 1 1 d . . . . .
N1 N 0.36939(19) 0.54513(8) 0.4440(2) 0.0652(7) Uani 1 1 d D U . . .
N2 N 0.41766(17) 0.61617(7) 0.61748(18) 0.0598(6) Uani 1 1 d D U . . .
N3 N 0.30143(16) 0.70183(6) 0.59736(16) 0.0530(6) Uani 1 1 d . . . . .
N4 N 0.17444(16) 0.70968(6) 0.44321(17) 0.0562(6) Uani 1 1 d . . . . .
N5 N 0.05463(17) 0.62856(7) 0.36621(19) 0.0613(6) Uani 1 1 d D U . . .
N6 N 0.09543(19) 0.54504(8) 0.4985(2) 0.0658(7) Uani 1 1 d D U . . .
O3 O 0.27591(18) 0.52442(9) 0.6072(2) 0.0979(8) Uani 1 1 d . . . . .
O4 O 0.22718(18) 0.53757(9) 0.75116(19) 0.0980(8) Uani 1 1 d . . . . .
F1 F 0.28698(13) 0.65208(5) 0.45909(12) 0.0751(5) Uani 1 1 d . . . . .
F2 F 0.17475(13) 0.65018(5) 0.55488(12) 0.0774(5) Uani 1 1 d . . . . .
H2 H 0.3808(17) 0.6166(9) 0.5581(14) 0.058(7) Uiso 1 1 d D U . . .
H5 H 0.0879(19) 0.6229(10) 0.4299(15) 0.073(7) Uiso 1 1 d D U . . .
H1 H 0.3307(19) 0.5364(9) 0.483(2) 0.065(7) Uiso 1 1 d D U . . .
H6 H 0.133(2) 0.5400(10) 0.458(2) 0.072(8) Uiso 1 1 d D U . . .
C62 C 0.7582(12) 0.7133(4) 0.6923(11) 0.207(5) Uani 0.5 1 d D U P C 1
H62 H 0.801344 0.729698 0.658491 0.249 Uiso 0.5 1 calc R U P C 1
Cl1 Cl 0.8231(3) 0.67387(11) 0.7810(3) 0.1889(15) Uani 0.5 1 d D U P C 1
Cl2 Cl 0.6769(4) 0.68168(16) 0.6078(4) 0.207(2) Uani 0.5 1 d D U P C 1
Cl3 Cl 0.6961(5) 0.74456(18) 0.7613(4) 0.217(3) Uani 0.5 1 d D U P C 1
C63 C 0.7330(15) 0.7913(5) 0.8246(15) 0.281(7) Uani 0.5 1 d D U P D 2
H63A H 0.708142 0.776970 0.876673 0.422 Uiso 0.5 1 calc R U P D 2
H63B H 0.696134 0.816470 0.805183 0.422 Uiso 0.5 1 calc R U P D 2
H63C H 0.799152 0.798720 0.849369 0.422 Uiso 0.5 1 calc R U P D 2
C64 C 0.7260(19) 0.7621(5) 0.7335(16) 0.227(6) Uani 0.5 1 d D U P D 2
H64A H 0.788721 0.759608 0.715463 0.273 Uiso 0.5 1 calc R U P D 2
H64B H 0.681777 0.774108 0.676551 0.273 Uiso 0.5 1 calc R U P D 2
C65 C 0.6884(16) 0.7157(5) 0.7591(15) 0.227(5) Uani 0.5 1 d D U P D 2
H65A H 0.700948 0.709521 0.830654 0.272 Uiso 0.5 1 calc R U P D 2
H65B H 0.621119 0.710889 0.729694 0.272 Uiso 0.5 1 calc R U P D 2
C66 C 0.7608(15) 0.6915(6) 0.6999(15) 0.253(5) Uani 0.5 1 d D U P D 2
H66A H 0.825737 0.702676 0.717379 0.304 Uiso 0.5 1 calc R U P D 2
H66B H 0.761862 0.661253 0.712246 0.304 Uiso 0.5 1 calc R U P D 2
C67 C 0.7126(14) 0.7023(7) 0.5898(14) 0.237(5) Uani 0.5 1 d D U P D 2
H67A H 0.704948 0.732713 0.582334 0.285 Uiso 0.5 1 calc R U P D 2
H67B H 0.753331 0.692719 0.544361 0.285 Uiso 0.5 1 calc R U P D 2
C68 C 0.6200(14) 0.6821(7) 0.5642(17) 0.255(7) Uani 0.5 1 d D U P D 2
H68A H 0.627833 0.651974 0.571523 0.382 Uiso 0.5 1 calc R U P D 2
H68B H 0.590889 0.688661 0.495756 0.382 Uiso 0.5 1 calc R U P D 2
H68C H 0.579412 0.692069 0.608345 0.382 Uiso 0.5 1 calc R U P D 2

loop_
_atom_site_aniso_label
_atom_site_aniso_U_11
_atom_site_aniso_U_22
_atom_site_aniso_U_33
_atom_site_aniso_U_23
_atom_site_aniso_U_13
_atom_site_aniso_U_12
O1 0.0672(15) 0.134(2) 0.0863(17) -0.0117(15) 0.0103(13) -0.0034(14)
C1 0.121(8) 0.158(11) 0.131(12) -0.026(8) -0.008(8) -0.022(7)
C2 0.096(6) 0.096(7) 0.092(6) 0.007(6) -0.002(5) -0.006(6)
O2 0.080(5) 0.079(7) 0.073(5) 0.008(5) -0.006(4) -0.002(4)
C1' 0.127(9) 0.223(16) 0.079(8) 0.028(9) -0.011(7) -0.007(10)
C2' 0.087(6) 0.118(10) 0.081(6) 0.012(7) -0.007(5) -0.008(8)
O2' 0.084(5) 0.103(11) 0.073(6) 0.006(8) 0.002(4) -0.014(6)
C3 0.076(2) 0.078(2) 0.071(2) -0.0135(18) 0.0058(19) 0.0114(18)
C4 0.0663(19) 0.0557(17) 0.068(2) -0.0085(14) 0.0044(16) 0.0088(14)
C5 0.072(2) 0.0497(16) 0.084(2) -0.0079(15) 0.0152(18) 0.0084(14)
C6 0.106(3) 0.075(2) 0.094(3) -0.0065(19) 0.033(2) 0.0037(19)
C7 0.071(2) 0.099(3) 0.141(4) -0.022(3) 0.015(2) -0.005(2)
C8 0.0619(19) 0.0539(17) 0.090(2) -0.0155(16) 0.0095(18) 0.0061(14)
C9 0.066(2) 0.0478(16) 0.082(2) -0.0179(15) -0.0006(17) 0.0128(14)
C10 0.083(2) 0.0551(18) 0.088(2) -0.0152(16) -0.0075(18) 0.0216(15)
C11 0.0666(18) 0.0453(15) 0.0669(18) -0.0042(13) 0.0034(14) 0.0093(13)
C12 0.0657(18) 0.0519(16) 0.0701(19) -0.0006(14) 0.0013(15) 0.0090(13)
C13 0.082(2) 0.068(2) 0.078(2) -0.0012(17) -0.0066(18) 0.0187(17)
C14 0.092(3) 0.133(4) 0.135(4) -0.018(3) -0.008(3) 0.039(3)
C15 0.120(4) 0.102(3) 0.150(4) 0.052(3) -0.035(3) 0.000(3)
C16 0.0669(18) 0.0448(14) 0.0611(17) -0.0019(13) 0.0034(14) 0.0005(13)
C17 0.0739(19) 0.0650(18) 0.0583(18) -0.0010(15) 0.0078(15) 0.0034(15)
C18 0.114(3) 0.086(2) 0.062(2) -0.0032(18) -0.0010(19) 0.026(2)
C19 0.135(4) 0.116(3) 0.063(2) -0.007(2) -0.007(2) 0.039(3)
C20 0.125(3) 0.106(3) 0.060(2) -0.023(2) 0.000(2) 0.019(2)
C21 0.099(2) 0.072(2) 0.062(2) -0.0111(16) 0.0117(18) 0.0092(18)
C22 0.0744(19) 0.0514(16) 0.0570(17) -0.0036(13) 0.0096(14) -0.0026(14)
C23 0.0619(17) 0.0455(14) 0.0620(17) -0.0012(13) 0.0137(14) -0.0016(12)
C24 0.0651(17) 0.0422(14) 0.0655(18) -0.0062(13) 0.0161(14) -0.0030(12)
C25 0.0602(16) 0.0369(13) 0.0707(18) -0.0006(13) 0.0163(14) 0.0022(12)
C26 0.0570(16) 0.0403(13) 0.0559(16) 0.0004(12) 0.0100(13) 0.0000(11)
C27 0.0625(17) 0.0424(14) 0.0605(17) -0.0006(13) 0.0086(14) 0.0037(12)
C28 0.087(2) 0.0456(15) 0.072(2) -0.0094(14) 0.0204(17) 0.0000(14)
C29 0.099(3) 0.063(2) 0.107(3) -0.0183(19) 0.012(2) -0.0158(18)
C30 0.115(3) 0.0453(16) 0.089(2) -0.0089(16) 0.020(2) 0.0093(17)
C31 0.0668(18) 0.0385(14) 0.081(2) 0.0022(14) 0.0086(16) 0.0011(13)
C32 0.0653(17) 0.0430(14) 0.0718(19) 0.0067(14) 0.0058(15) 0.0050(13)
C33 0.0663(18) 0.0503(16) 0.082(2) 0.0128(15) 0.0113(16) 0.0048(14)
C34 0.085(2) 0.0507(17) 0.094(2) 0.0162(17) 0.0089(19) 0.0098(16)
C35 0.113(3) 0.058(2) 0.194(5) 0.032(2) 0.062(3) 0.007(2)
C36 0.174(5) 0.079(3) 0.167(5) 0.014(3) 0.072(4) 0.045(3)
C37 0.0614(17) 0.0553(17) 0.0723(19) 0.0106(15) 0.0108(15) 0.0063(13)
C38 0.0670(19) 0.072(2) 0.0673(19) 0.0103(16) 0.0090(15) 0.0098(16)
C39 0.090(2) 0.085(2) 0.071(2) 0.0217(18) 0.0066(18) 0.0119(18)
C40 0.124(3) 0.102(3) 0.083(3) 0.029(2) 0.008(2) 0.017(3)
C41 0.145(4) 0.123(4) 0.080(3) 0.023(3) -0.020(3) 0.011(3)
C42 0.115(3) 0.106(3) 0.081(3) 0.009(2) -0.019(2) 0.001(2)
C43 0.074(2) 0.079(2) 0.0652(19) 0.0037(17) 0.0017(16) 0.0110(17)
C44 0.0642(18) 0.0709(19) 0.0652(19) 0.0001(16) 0.0055(15) 0.0066(15)
C45 0.0592(16) 0.0530(16) 0.0631(17) 0.0021(14) 0.0068(14) 0.0030(13)
C46 0.0614(18) 0.076(2) 0.074(2) -0.0090(17) 0.0000(16) -0.0033(16)
C47 0.0556(16) 0.0537(16) 0.0629(18) 0.0051(13) 0.0109(14) 0.0035(13)
C48 0.067(4) 0.109(4) 0.096(4) 0.003(4) -0.023(4) -0.017(3)
C49 0.065(3) 0.205(8) 0.167(6) 0.050(6) -0.021(4) -0.031(4)
C50 0.124(5) 0.151(7) 0.109(5) -0.051(5) -0.037(4) -0.001(4)
C48' 0.069(10) 0.122(11) 0.096(10) -0.001(10) -0.026(10) 0.006(9)
C49' 0.095(12) 0.152(14) 0.137(14) -0.018(13) -0.020(12) 0.015(12)
C50' 0.101(12) 0.139(14) 0.119(14) -0.014(12) -0.045(11) -0.014(12)
C51 0.0603(17) 0.0612(18) 0.074(2) -0.0076(16) 0.0047(15) -0.0071(14)
C52 0.067(2) 0.0655(19) 0.096(3) -0.0090(17) 0.0033(18) -0.0119(15)
C53 0.0598(19) 0.0515(16) 0.082(2) -0.0025(15) 0.0073(17) -0.0092(13)
C54 0.0576(19) 0.072(2) 0.099(3) -0.0073(18) 0.0162(19) -0.0090(15)
C55 0.074(2) 0.0649(19) 0.085(2) -0.0097(17) 0.0202(19) -0.0122(16)
C56 0.0631(19) 0.0559(17) 0.077(2) -0.0006(15) 0.0109(16) -0.0050(14)
C57 0.068(2) 0.159(4) 0.148(4) -0.013(3) 0.027(2) 0.007(3)
C58 0.100(3) 0.139(4) 0.111(3) -0.027(3) 0.040(3) -0.024(3)
C59 0.080(2) 0.075(2) 0.078(2) 0.0068(18) 0.017(2) -0.0006(18)
C60 0.095(3) 0.183(5) 0.095(3) 0.021(3) -0.005(3) 0.005(3)
C61 0.144(5) 0.318(10) 0.107(4) 0.032(5) -0.002(4) 0.017(5)
B1 0.069(2) 0.0402(15) 0.0583(19) 0.0008(14) 0.0092(16) -0.0006(14)
N1 0.0623(17) 0.0598(15) 0.0716(18) -0.0075(13) 0.0086(14) 0.0114(12)
N2 0.0688(15) 0.0433(12) 0.0603(15) -0.0055(11) -0.0045(12) 0.0108(11)
N3 0.0610(13) 0.0359(11) 0.0608(14) -0.0003(10) 0.0089(11) 0.0024(9)
N4 0.0593(14) 0.0411(12) 0.0657(15) 0.0042(10) 0.0062(12) 0.0006(10)
N5 0.0603(14) 0.0526(13) 0.0667(16) -0.0027(12) 0.0018(12) -0.0044(11)
N6 0.0656(17) 0.0579(14) 0.0744(19) -0.0010(13) 0.0151(14) -0.0026(12)
O3 0.0807(16) 0.118(2) 0.0949(18) 0.0064(15) 0.0168(14) 0.0248(14)
O4 0.0882(17) 0.124(2) 0.0785(17) 0.0128(15) 0.0081(14) 0.0060(15)
F1 0.0981(13) 0.0608(10) 0.0601(10) -0.0065(8) -0.0001(9) 0.0273(9)
F2 0.0945(13) 0.0589(10) 0.0720(11) 0.0094(8) -0.0002(9) -0.0243(9)
C62 0.247(9) 0.178(9) 0.195(9) 0.046(9) 0.036(8) -0.019(9)
Cl1 0.161(3) 0.150(3) 0.220(4) -0.006(2) -0.048(3) 0.008(2)
Cl2 0.232(5) 0.164(4) 0.189(4) 0.014(3) -0.047(3) -0.036(3)
Cl3 0.236(5) 0.214(5) 0.177(4) -0.009(4) -0.017(3) 0.095(5)
C63 0.272(12) 0.255(12) 0.285(13) 0.044(11) -0.023(12) 0.018(11)
C64 0.250(10) 0.191(10) 0.226(10) 0.068(9) 0.009(9) -0.014(9)
C65 0.229(10) 0.207(10) 0.242(10) 0.056(9) 0.042(8) -0.017(9)
C66 0.279(10) 0.217(10) 0.239(10) 0.037(10) -0.008(9) -0.018(10)
C67 0.238(10) 0.202(10) 0.257(10) 0.061(9) 0.013(9) -0.022(9)
C68 0.261(13) 0.204(11) 0.268(13) 0.013(11) -0.025(12) 0.016(12)

loop_
_atom_type_symbol
_atom_type_description
_atom_type_scat_dispersion_real
_atom_type_scat_dispersion_imag
_atom_type_scat_source
C C 0.0033 0.0016 'International Tables Vol C Tables 4.2.6.8 and 6.1.1.4'
H H 0.0000 0.0000 'International Tables Vol C Tables 4.2.6.8 and 6.1.1.4'
B B 0.0013 0.0007 'International Tables Vol C Tables 4.2.6.8 and 6.1.1.4'
N N 0.0061 0.0033 'International Tables Vol C Tables 4.2.6.8 and 6.1.1.4'
O O 0.0106 0.0060 'International Tables Vol C Tables 4.2.6.8 and 6.1.1.4'
F F 0.0171 0.0103 'International Tables Vol C Tables 4.2.6.8 and 6.1.1.4'
Cl Cl 0.1484 0.1585 'International Tables Vol C Tables 4.2.6.8 and 6.1.1.4'

loop_
_geom_angle_atom_site_label_1
_geom_angle_atom_site_label_2
_geom_angle_atom_site_label_3
_geom_angle
_geom_angle_site_symmetry_1
_geom_angle_site_symmetry_3
_geom_angle_publ_flag
H1A C1 H1B 109.5 . . ?
H1A C1 H1C 109.5 . . ?
H1B C1 H1C 109.5 . . ?
C2 C1 H1A 109.5 . . ?
C2 C1 H1B 109.5 . . ?
C2 C1 H1C 109.5 . . ?
C1 C2 H2A 109.9 . . ?
C1 C2 H2B 109.9 . . ?
H2A C2 H2B 108.3 . . ?
O2 C2 C1 108.8(12) . . ?
O2 C2 H2A 109.9 . . ?
O2 C2 H2B 109.9 . . ?
C3 O2 C2 117.1(16) . . ?
H1'A C1' H1'B 109.5 . . ?
H1'A C1' H1'C 109.5 . . ?
H1'B C1' H1'C 109.5 . . ?
C2' C1' H1'A 109.5 . . ?
C2' C1' H1'B 109.5 . . ?
C2' C1' H1'C 109.5 . . ?
C1' C2' H2'A 109.8 . . ?
C1' C2' H2'B 109.8 . . ?
C1' C2' O2' 109.5(16) . . ?
H2'A C2' H2'B 108.2 . . ?
O2' C2' H2'A 109.8 . . ?
O2' C2' H2'B 109.8 . . ?
C3 O2' C2' 118(2) . . ?
O1 C3 O2 126.3(8) . . ?
O1 C3 O2' 117.0(11) . . ?
O1 C3 C4 124.3(3) . . ?
O2 C3 C4 109.1(8) . . ?
O2' C3 C4 118.1(11) . . ?
C5 C4 C3 134.4(3) . . ?
N1 C4 C3 117.6(3) . . ?
N1 C4 C5 107.9(3) . . ?
C4 C5 C6 128.1(3) . . ?
C4 C5 C8 106.4(3) . . ?
C8 C5 C6 125.5(3) . . ?
C5 C6 H6A 109.5 . . ?
C5 C6 H6B 109.5 . . ?
C5 C6 H6C 109.5 . . ?
H6A C6 H6B 109.5 . . ?
H6A C6 H6C 109.5 . . ?
H6B C6 H6C 109.5 . . ?
H7A C7 H7B 109.5 . . ?
H7A C7 H7C 109.5 . . ?
H7B C7 H7C 109.5 . . ?
C8 C7 H7A 109.5 . . ?
C8 C7 H7B 109.5 . . ?
C8 C7 H7C 109.5 . . ?
C5 C8 C7 125.9(3) . . ?
C9 C8 C5 107.8(3) . . ?
C9 C8 C7 126.3(3) . . ?
C8 C9 C10 131.0(3) . . ?
N1 C9 C8 108.4(3) . . ?
N1 C9 C10 120.6(3) . . ?
C9 C10 H10A 108.6 . . ?
C9 C10 H10B 108.6 . . ?
C9 C10 C11 114.6(2) . . ?
H10A C10 H10B 107.6 . . ?
C11 C10 H10A 108.6 . . ?
C11 C10 H10B 108.6 . . ?
C12 C11 C10 130.8(3) . . ?
N2 C11 C10 119.8(2) . . ?
N2 C11 C12 109.3(2) . . ?
C11 C12 C13 127.2(3) . . ?
C11 C12 C16 105.9(2) . . ?
C16 C12 C13 126.8(3) . . ?
C12 C13 H13 105.7 . . ?
C14 C13 C12 114.9(3) . . ?
C14 C13 H13 105.7 . . ?
C15 C13 C12 113.1(3) . . ?
C15 C13 H13 105.7 . . ?
C15 C13 C14 110.9(3) . . ?
C13 C14 H14A 109.5 . . ?
C13 C14 H14B 109.5 . . ?
C13 C14 H14C 109.5 . . ?
H14A C14 H14B 109.5 . . ?
H14A C14 H14C 109.5 . . ?
H14B C14 H14C 109.5 . . ?
C13 C15 H15A 109.5 . . ?
C13 C15 H15B 109.5 . . ?
C13 C15 H15C 109.5 . . ?
H15A C15 H15B 109.5 . . ?
H15A C15 H15C 109.5 . . ?
H15B C15 H15C 109.5 . . ?
C17 C16 C12 133.2(3) . . ?
C27 C16 C12 106.6(2) . . ?
C27 C16 C17 120.2(2) . . ?
C18 C17 C16 123.2(3) . . ?
C18 C17 C22 118.4(3) . . ?
C22 C17 C16 118.3(3) . . ?
C17 C18 H18 119.0 . . ?
C19 C18 C17 122.0(3) . . ?
C19 C18 H18 119.0 . . ?
C18 C19 H19 120.1 . . ?
C20 C19 C18 119.9(3) . . ?
C20 C19 H19 120.1 . . ?
C19 C20 H20 119.9 . . ?
C19 C20 C21 120.1(3) . . ?
C21 C20 H20 119.9 . . ?
C20 C21 H21 119.2 . . ?
C20 C21 C22 121.7(3) . . ?
C22 C21 H21 119.2 . . ?
C17 C22 C23 119.1(2) . . ?
C21 C22 C17 117.9(3) . . ?
C21 C22 C23 122.7(3) . . ?
C24 C23 C22 133.6(2) . . ?
C24 C23 C26 106.6(2) . . ?
C26 C23 C22 119.7(2) . . ?
C23 C24 C28 126.1(3) . . ?
C25 C24 C23 106.2(2) . . ?
C25 C24 C28 127.7(2) . . ?
C31 C25 C24 132.1(2) . . ?
C31 C25 N3 117.9(2) . . ?
N3 C25 C24 109.9(2) . . ?
C27 C26 C23 119.2(2) . . ?
N3 C26 C23 110.8(2) . . ?
N3 C26 C27 129.7(2) . . ?
C16 C27 C26 121.1(2) . . ?
N2 C27 C16 108.5(2) . . ?
N2 C27 C26 129.7(2) . . ?
C24 C28 H28 106.2 . . ?
C24 C28 C29 111.4(3) . . ?
C24 C28 C30 117.3(3) . . ?
C29 C28 H28 106.2 . . ?
C30 C28 H28 106.2 . . ?
C30 C28 C29 108.8(3) . . ?
C28 C29 H29A 109.5 . . ?
C28 C29 H29B 109.5 . . ?
C28 C29 H29C 109.5 . . ?
H29A C29 H29B 109.5 . . ?
H29A C29 H29C 109.5 . . ?
H29B C29 H29C 109.5 . . ?
C28 C30 H30A 109.5 . . ?
C28 C30 H30B 109.5 . . ?
C28 C30 H30C 109.5 . . ?
H30A C30 H30B 109.5 . . ?
H30A C30 H30C 109.5 . . ?
H30B C30 H30C 109.5 . . ?
C25 C31 H31 118.4 . . ?
C32 C31 C25 123.3(2) . . ?
C32 C31 H31 118.4 . . ?
C31 C32 C33 130.7(3) . . ?
C31 C32 N4 119.3(2) . . ?
N4 C32 C33 109.7(2) . . ?
C32 C33 C34 125.1(3) . . ?
C37 C33 C32 106.7(2) . . ?
C37 C33 C34 128.0(3) . . ?
C33 C34 H34 106.0 . . ?
C35 C34 C33 112.3(3) . . ?
C35 C34 H34 106.0 . . ?
C35 C34 C36 112.2(4) . . ?
C36 C34 C33 113.7(3) . . ?
C36 C34 H34 106.0 . . ?
C34 C35 H35A 109.5 . . ?
C34 C35 H35B 109.5 . . ?
C34 C35 H35C 109.5 . . ?
H35A C35 H35B 109.5 . . ?
H35A C35 H35C 109.5 . . ?
H35B C35 H35C 109.5 . . ?
C34 C36 H36A 109.5 . . ?
C34 C36 H36B 109.5 . . ?
C34 C36 H36C 109.5 . . ?
H36A C36 H36B 109.5 . . ?
H36A C36 H36C 109.5 . . ?
H36B C36 H36C 109.5 . . ?
C33 C37 C38 134.1(3) . . ?
C33 C37 C47 106.6(3) . . ?
C47 C37 C38 119.3(3) . . ?
C39 C38 C37 121.5(3) . . ?
C39 C38 C43 119.3(3) . . ?
C43 C38 C37 119.1(3) . . ?
C38 C39 H39 119.2 . . ?
C40 C39 C38 121.7(4) . . ?
C40 C39 H39 119.2 . . ?
C39 C40 H40 120.5 . . ?
C41 C40 C39 119.0(4) . . ?
C41 C40 H40 120.5 . . ?
C40 C41 H41 119.4 . . ?
C40 C41 C42 121.3(4) . . ?
C42 C41 H41 119.4 . . ?
C41 C42 H42 119.2 . . ?
C41 C42 C43 121.6(4) . . ?
C43 C42 H42 119.2 . . ?
C38 C43 C44 119.2(3) . . ?
C42 C43 C38 116.9(3) . . ?
C42 C43 C44 123.8(3) . . ?
C45 C44 C43 119.0(3) . . ?
C45 C44 C46 106.8(3) . . ?
C46 C44 C43 134.2(3) . . ?
C44 C45 C47 122.2(3) . . ?
N5 C45 C44 108.4(3) . . ?
N5 C45 C47 128.7(3) . . ?
C44 C46 C48 126.8(5) . . ?
C48' C46 C44 131(3) . . ?
C48' C46 C51 122(2) . . ?
C51 C46 C44 106.8(3) . . ?
C51 C46 C48 126.3(6) . . ?
C45 C47 C37 118.8(3) . . ?
N4 C47 C37 110.2(2) . . ?
N4 C47 C45 130.2(2) . . ?
C46 C48 H48 104.2 . . ?
C49 C48 C46 113.7(10) . . ?
C49 C48 H48 104.2 . . ?
C49 C48 C50 118.9(7) . . ?
C50 C48 C46 109.9(6) . . ?
C50 C48 H48 104.2 . . ?
C48 C49 H49A 109.5 . . ?
C48 C49 H49B 109.5 . . ?
C48 C49 H49C 109.5 . . ?
H49A C49 H49B 109.5 . . ?
H49A C49 H49C 109.5 . . ?
H49B C49 H49C 109.5 . . ?
C48 C50 H50A 109.5 . . ?
C48 C50 H50B 109.5 . . ?
C48 C50 H50C 109.5 . . ?
H50A C50 H50B 109.5 . . ?
H50A C50 H50C 109.5 . . ?
H50B C50 H50C 109.5 . . ?
C46 C48' H48' 99.5 . . ?
C46 C48' C49' 116(2) . . ?
C46 C48' C50' 123(3) . . ?
C49' C48' H48' 99.5 . . ?
C50' C48' H48' 99.5 . . ?
C50' C48' C49' 112.6(19) . . ?
C48' C49' H49D 109.5 . . ?
C48' C49' H49E 109.5 . . ?
C48' C49' H49F 109.5 . . ?
H49D C49' H49E 109.5 . . ?
H49D C49' H49F 109.5 . . ?
H49E C49' H49F 109.5 . . ?
C48' C50' H50D 109.5 . . ?
C48' C50' H50E 109.5 . . ?
C48' C50' H50F 109.5 . . ?
H50D C50' H50E 109.5 . . ?
H50D C50' H50F 109.5 . . ?
H50E C50' H50F 109.5 . . ?
C46 C51 C52 133.3(3) . . ?
N5 C51 C46 108.4(3) . . ?
N5 C51 C52 118.2(3) . . ?
C51 C52 H52A 109.0 . . ?
C51 C52 H52B 109.0 . . ?
H52A C52 H52B 107.8 . . ?
C53 C52 C51 113.1(3) . . ?
C53 C52 H52A 109.0 . . ?
C53 C52 H52B 109.0 . . ?
C54 C53 C52 131.2(3) . . ?
N6 C53 C52 121.4(3) . . ?
N6 C53 C54 107.4(3) . . ?
C53 C54 C55 108.3(3) . . ?
C53 C54 C57 125.7(4) . . ?
C55 C54 C57 126.0(3) . . ?
C54 C55 C58 125.0(3) . . ?
C56 C55 C54 105.9(3) . . ?
C56 C55 C58 129.1(3) . . ?
C55 C56 C59 133.9(3) . . ?
N6 C56 C55 107.7(3) . . ?
N6 C56 C59 118.4(3) . . ?
C54 C57 H57A 109.5 . . ?
C54 C57 H57B 109.5 . . ?
C54 C57 H57C 109.5 . . ?
H57A C57 H57B 109.5 . . ?
H57A C57 H57C 109.5 . . ?
H57B C57 H57C 109.5 . . ?
C55 C58 H58A 109.5 . . ?
C55 C58 H58B 109.5 . . ?
C55 C58 H58C 109.5 . . ?
H58A C58 H58B 109.5 . . ?
H58A C58 H58C 109.5 . . ?
H58B C58 H58C 109.5 . . ?
O3 C59 C56 123.9(3) . . ?
O3 C59 O4 121.6(3) . . ?
O4 C59 C56 114.4(3) . . ?
H60A C60 H60B 108.0 . . ?
C61 C60 H60A 109.4 . . ?
C61 C60 H60B 109.4 . . ?
C61 C60 O4 111.1(5) . . ?
O4 C60 H60A 109.4 . . ?
O4 C60 H60B 109.4 . . ?
C60 C61 H61A 109.5 . . ?
C60 C61 H61B 109.5 . . ?
C60 C61 H61C 109.5 . . ?
H61A C61 H61B 109.5 . . ?
H61A C61 H61C 109.5 . . ?
H61B C61 H61C 109.5 . . ?
N4 B1 N3 107.6(2) . . ?
F1 B1 N3 111.4(2) . . ?
F1 B1 N4 110.0(2) . . ?
F1 B1 F2 107.1(2) . . ?
F2 B1 N3 110.3(2) . . ?
F2 B1 N4 110.5(2) . . ?
C4 N1 H1 129(2) . . ?
C9 N1 C4 109.5(3) . . ?
C9 N1 H1 122(2) . . ?
C11 N2 C27 109.8(2) . . ?
C11 N2 H2 127.6(18) . . ?
C27 N2 H2 122.4(18) . . ?
C25 N3 B1 123.9(2) . . ?
C26 N3 C25 106.3(2) . . ?
C26 N3 B1 128.2(2) . . ?
C32 N4 B1 124.0(2) . . ?
C47 N4 C32 106.5(2) . . ?
C47 N4 B1 129.2(2) . . ?
C45 N5 C51 109.6(2) . . ?
C45 N5 H5 123(2) . . ?
C51 N5 H5 125.1(19) . . ?
C53 N6 C56 110.7(3) . . ?
C53 N6 H6 121(2) . . ?
C56 N6 H6 128(2) . . ?
C59 O4 C60 117.1(3) . . ?
Cl1 C62 H62 112.6 . . ?
Cl2 C62 H62 112.6 . . ?
Cl2 C62 Cl1 102.5(7) . . ?
Cl3 C62 H62 112.6 . . ?
Cl3 C62 Cl1 106.1(8) . . ?
Cl3 C62 Cl2 109.8(10) . . ?
H63A C63 H63B 109.5 . . ?
H63A C63 H63C 109.5 . . ?
H63B C63 H63C 109.5 . . ?
C64 C63 H63A 109.5 . . ?
C64 C63 H63B 109.5 . . ?
C64 C63 H63C 109.5 . . ?
C63 C64 H64A 109.6 . . ?
C63 C64 H64B 109.6 . . ?
C63 C64 C65 110.2(14) . . ?
H64A C64 H64B 108.1 . . ?
C65 C64 H64A 109.6 . . ?
C65 C64 H64B 109.6 . . ?
C64 C65 H65A 113.1 . . ?
C64 C65 H65B 113.1 . . ?
H65A C65 H65B 110.5 . . ?
C66 C65 C64 93.2(12) . . ?
C66 C65 H65A 113.1 . . ?
C66 C65 H65B 113.1 . . ?
C65 C66 H66A 111.8 . . ?
C65 C66 H66B 111.8 . . ?
H66A C66 H66B 109.5 . . ?
C67 C66 C65 99.8(12) . . ?
C67 C66 H66A 111.8 . . ?
C67 C66 H66B 111.8 . . ?
C66 C67 H67A 109.7 . . ?
C66 C67 H67B 109.7 . . ?
H67A C67 H67B 108.2 . . ?
C68 C67 C66 110.0(14) . . ?
C68 C67 H67A 109.7 . . ?
C68 C67 H67B 109.7 . . ?
C67 C68 H68A 109.5 . . ?
C67 C68 H68B 109.5 . . ?
C67 C68 H68C 109.5 . . ?
H68A C68 H68B 109.5 . . ?
H68A C68 H68C 109.5 . . ?
H68B C68 H68C 109.5 . . ?

loop_
_geom_bond_atom_site_label_1
_geom_bond_atom_site_label_2
_geom_bond_distance
_geom_bond_site_symmetry_2
_geom_bond_publ_flag
O1 C3 1.206(4) . ?
C1 H1A 0.9600 . ?
C1 H1B 0.9600 . ?
C1 H1C 0.9600 . ?
C1 C2 1.453(14) . ?
C2 H2A 0.9700 . ?
C2 H2B 0.9700 . ?
C2 O2 1.449(13) . ?
O2 C3 1.42(2) . ?
C1' H1'A 0.9600 . ?
C1' H1'B 0.9600 . ?
C1' H1'C 0.9600 . ?
C1' C2' 1.454(15) . ?
C2' H2'A 0.9700 . ?
C2' H2'B 0.9700 . ?
C2' O2' 1.454(15) . ?
O2' C3 1.25(3) . ?
C3 C4 1.447(5) . ?
C4 C5 1.384(4) . ?
C4 N1 1.366(4) . ?
C5 C6 1.497(5) . ?
C5 C8 1.410(4) . ?
C6 H6A 0.9600 . ?
C6 H6B 0.9600 . ?
C6 H6C 0.9600 . ?
C7 H7A 0.9600 . ?
C7 H7B 0.9600 . ?
C7 H7C 0.9600 . ?
C7 C8 1.495(5) . ?
C8 C9 1.366(5) . ?
C9 C10 1.501(4) . ?
C9 N1 1.350(4) . ?
C10 H10A 0.9700 . ?
C10 H10B 0.9700 . ?
C10 C11 1.506(4) . ?
C11 C12 1.384(4) . ?
C11 N2 1.358(3) . ?
C12 C13 1.509(4) . ?
C12 C16 1.450(4) . ?
C13 H13 0.9800 . ?
C13 C14 1.505(5) . ?
C13 C15 1.488(5) . ?
C14 H14A 0.9600 . ?
C14 H14B 0.9600 . ?
C14 H14C 0.9600 . ?
C15 H15A 0.9600 . ?
C15 H15B 0.9600 . ?
C15 H15C 0.9600 . ?
C16 C17 1.448(4) . ?
C16 C27 1.388(4) . ?
C17 C18 1.391(4) . ?
C17 C22 1.426(4) . ?
C18 H18 0.9300 . ?
C18 C19 1.384(5) . ?
C19 H19 0.9300 . ?
C19 C20 1.365(5) . ?
C20 H20 0.9300 . ?
C20 C21 1.380(5) . ?
C21 H21 0.9300 . ?
C21 C22 1.406(4) . ?
C22 C23 1.453(4) . ?
C23 C24 1.412(4) . ?
C23 C26 1.414(4) . ?
C24 C25 1.409(4) . ?
C24 C28 1.511(4) . ?
C25 C31 1.387(4) . ?
C25 N3 1.406(3) . ?
C26 C27 1.414(4) . ?
C26 N3 1.356(3) . ?
C27 N2 1.362(3) . ?
C28 H28 0.9800 . ?
C28 C29 1.529(5) . ?
C28 C30 1.522(4) . ?
C29 H29A 0.9600 . ?
C29 H29B 0.9600 . ?
C29 H29C 0.9600 . ?
C30 H30A 0.9600 . ?
C30 H30B 0.9600 . ?
C30 H30C 0.9600 . ?
C31 H31 0.9300 . ?
C31 C32 1.375(4) . ?
C32 C33 1.416(4) . ?
C32 N4 1.400(3) . ?
C33 C34 1.524(4) . ?
C33 C37 1.392(4) . ?
C34 H34 0.9800 . ?
C34 C35 1.499(5) . ?
C34 C36 1.509(5) . ?
C35 H35A 0.9600 . ?
C35 H35B 0.9600 . ?
C35 H35C 0.9600 . ?
C36 H36A 0.9600 . ?
C36 H36B 0.9600 . ?
C36 H36C 0.9600 . ?
C37 C38 1.457(4) . ?
C37 C47 1.430(4) . ?
C38 C39 1.409(4) . ?
C38 C43 1.415(4) . ?
C39 H39 0.9300 . ?
C39 C40 1.366(5) . ?
C40 H40 0.9300 . ?
C40 C41 1.358(6) . ?
C41 H41 0.9300 . ?
C41 C42 1.384(6) . ?
C42 H42 0.9300 . ?
C42 C43 1.397(5) . ?
C43 C44 1.466(4) . ?
C44 C45 1.392(4) . ?
C44 C46 1.424(4) . ?
C45 C47 1.408(4) . ?
C45 N5 1.362(3) . ?
C46 C48 1.552(10) . ?
C46 C48' 1.35(4) . ?
C46 C51 1.389(4) . ?
C47 N4 1.358(3) . ?
C48 H48 0.9800 . ?
C48 C49 1.471(11) . ?
C48 C50 1.504(11) . ?
C49 H49A 0.9600 . ?
C49 H49B 0.9600 . ?
C49 H49C 0.9600 . ?
C50 H50A 0.9600 . ?
C50 H50B 0.9600 . ?
C50 H50C 0.9600 . ?
C48' H48' 0.9800 . ?
C48' C49' 1.520(19) . ?
C48' C50' 1.51(2) . ?
C49' H49D 0.9600 . ?
C49' H49E 0.9600 . ?
C49' H49F 0.9600 . ?
C50' H50D 0.9600 . ?
C50' H50E 0.9600 . ?
C50' H50F 0.9600 . ?
C51 C52 1.508(4) . ?
C51 N5 1.365(4) . ?
C52 H52A 0.9700 . ?
C52 H52B 0.9700 . ?
C52 C53 1.491(4) . ?
C53 C54 1.363(5) . ?
C53 N6 1.345(4) . ?
C54 C55 1.416(5) . ?
C54 C57 1.500(5) . ?
C55 C56 1.381(4) . ?
C55 C58 1.497(5) . ?
C56 C59 1.433(5) . ?
C56 N6 1.358(4) . ?
C57 H57A 0.9600 . ?
C57 H57B 0.9600 . ?
C57 H57C 0.9600 . ?
C58 H58A 0.9600 . ?
C58 H58B 0.9600 . ?
C58 H58C 0.9600 . ?
C59 O3 1.218(4) . ?
C59 O4 1.336(4) . ?
C60 H60A 0.9700 . ?
C60 H60B 0.9700 . ?
C60 C61 1.390(7) . ?
C60 O4 1.438(5) . ?
C61 H61A 0.9600 . ?
C61 H61B 0.9600 . ?
C61 H61C 0.9600 . ?
B1 N3 1.540(4) . ?
B1 N4 1.538(4) . ?
B1 F1 1.390(4) . ?
B1 F2 1.395(4) . ?
N1 H1 0.878(17) . ?
N2 H2 0.869(17) . ?
N5 H5 0.915(17) . ?
N6 H6 0.851(17) . ?
C62 H62 0.9800 . ?
C62 Cl1 1.845(13) . ?
C62 Cl2 1.765(14) . ?
C62 Cl3 1.716(15) . ?
C63 H63A 0.9600 . ?
C63 H63B 0.9600 . ?
C63 H63C 0.9600 . ?
C63 C64 1.527(16) . ?
C64 H64A 0.9700 . ?
C64 H64B 0.9700 . ?
C64 C65 1.620(17) . ?
C65 H65A 0.9700 . ?
C65 H65B 0.9700 . ?
C65 C66 1.612(17) . ?
C66 H66A 0.9700 . ?
C66 H66B 0.9700 . ?
C66 C67 1.550(16) . ?
C67 H67A 0.9700 . ?
C67 H67B 0.9700 . ?
C67 C68 1.439(16) . ?
C68 H68A 0.9600 . ?
C68 H68B 0.9600 . ?
C68 H68C 0.9600 . ?

loop_
_geom_hbond_atom_site_label_D
_geom_hbond_atom_site_label_H
_geom_hbond_atom_site_label_A
_geom_hbond_distance_DH
_geom_hbond_distance_HA
_geom_hbond_distance_DA
_geom_hbond_angle_DHA
_geom_hbond_site_symmetry_A
_geom_hbond_publ_flag
N2 H2 F1 0.869(17) 2.03(2) 2.783(3) 145(2) . yes
N5 H5 N6 0.915(17) 2.62(3) 3.177(3) 120(2) . yes
N5 H5 F2 0.915(17) 2.07(2) 2.859(3) 143(3) . yes
N1 H1 O3 0.878(17) 2.02(2) 2.866(4) 161(3) . yes
N6 H6 O1 0.851(17) 2.05(2) 2.868(4) 162(3) . yes

loop_
_geom_torsion_atom_site_label_1
_geom_torsion_atom_site_label_2
_geom_torsion_atom_site_label_3
_geom_torsion_atom_site_label_4
_geom_torsion
_geom_torsion_site_symmetry_1
_geom_torsion_site_symmetry_2
_geom_torsion_site_symmetry_3
_geom_torsion_site_symmetry_4
_geom_torsion_publ_flag
O1 C3 C4 C5 179.9(3) . . . . ?
O1 C3 C4 N1 -2.7(5) . . . . ?
C1 C2 O2 C3 -91(2) . . . . ?
C2 O2 C3 O1 5.8(18) . . . . ?
C2 O2 C3 C4 -168.1(10) . . . . ?
O2 C3 C4 C5 -6.1(10) . . . . ?
O2 C3 C4 N1 171.3(9) . . . . ?
C1' C2' O2' C3 175(2) . . . . ?
C2' O2' C3 O1 13(2) . . . . ?
C2' O2' C3 C4 -175.8(11) . . . . ?
O2' C3 C4 C5 9.2(13) . . . . ?
O2' C3 C4 N1 -173.4(12) . . . . ?
C3 C4 C5 C6 -3.9(5) . . . . ?
C3 C4 C5 C8 176.9(3) . . . . ?
C3 C4 N1 C9 -177.4(2) . . . . ?
C4 C5 C8 C7 179.9(3) . . . . ?
C4 C5 C8 C9 0.4(3) . . . . ?
C5 C4 N1 C9 0.6(3) . . . . ?
C5 C8 C9 C10 178.9(3) . . . . ?
C5 C8 C9 N1 -0.1(3) . . . . ?
C6 C5 C8 C7 0.7(5) . . . . ?
C6 C5 C8 C9 -178.8(3) . . . . ?
C7 C8 C9 C10 -0.6(5) . . . . ?
C7 C8 C9 N1 -179.5(3) . . . . ?
C8 C9 C10 C11 96.2(4) . . . . ?
C8 C9 N1 C4 -0.3(3) . . . . ?
C9 C10 C11 C12 -161.7(3) . . . . ?
C9 C10 C11 N2 22.6(4) . . . . ?
C10 C9 N1 C4 -179.4(2) . . . . ?
C10 C11 C12 C13 8.0(6) . . . . ?
C10 C11 C12 C16 -174.9(3) . . . . ?
C10 C11 N2 C27 177.2(3) . . . . ?
C11 C12 C13 C14 42.9(5) . . . . ?
C11 C12 C13 C15 -85.8(5) . . . . ?
C11 C12 C16 C17 177.0(3) . . . . ?
C11 C12 C16 C27 -2.5(3) . . . . ?
C12 C11 N2 C27 0.7(3) . . . . ?
C12 C16 C17 C18 -14.6(6) . . . . ?
C12 C16 C17 C22 167.3(3) . . . . ?
C12 C16 C27 C26 -167.8(3) . . . . ?
C12 C16 C27 N2 2.9(3) . . . . ?
C13 C12 C16 C17 -5.8(6) . . . . ?
C13 C12 C16 C27 174.7(3) . . . . ?
C16 C12 C13 C14 -133.7(4) . . . . ?
C16 C12 C13 C15 97.6(4) . . . . ?
C16 C17 C18 C19 -176.5(4) . . . . ?
C16 C17 C22 C21 176.2(3) . . . . ?
C16 C17 C22 C23 1.3(4) . . . . ?
C16 C27 N2 C11 -2.3(3) . . . . ?
C17 C16 C27 C26 12.6(4) . . . . ?
C17 C16 C27 N2 -176.7(3) . . . . ?
C17 C18 C19 C20 -1.1(7) . . . . ?
C17 C22 C23 C24 -171.0(3) . . . . ?
C17 C22 C23 C26 11.3(4) . . . . ?
C18 C17 C22 C21 -2.0(5) . . . . ?
C18 C17 C22 C23 -176.8(3) . . . . ?
C18 C19 C20 C21 1.0(7) . . . . ?
C19 C20 C21 C22 -1.5(6) . . . . ?
C20 C21 C22 C17 2.0(5) . . . . ?
C20 C21 C22 C23 176.6(3) . . . . ?
C21 C22 C23 C24 14.4(5) . . . . ?
C21 C22 C23 C26 -163.3(3) . . . . ?
C22 C17 C18 C19 1.6(6) . . . . ?
C22 C23 C24 C25 -176.0(3) . . . . ?
C22 C23 C24 C28 5.9(5) . . . . ?
C22 C23 C26 C27 -12.3(4) . . . . ?
C22 C23 C26 N3 173.4(2) . . . . ?
C23 C24 C25 C31 -173.9(3) . . . . ?
C23 C24 C25 N3 1.6(3) . . . . ?
C23 C24 C28 C29 60.7(4) . . . . ?
C23 C24 C28 C30 -173.0(3) . . . . ?
C23 C26 C27 C16 0.4(4) . . . . ?
C23 C26 C27 N2 -168.2(3) . . . . ?
C23 C26 N3 C25 5.7(3) . . . . ?
C23 C26 N3 B1 -159.9(3) . . . . ?
C24 C23 C26 C27 169.5(2) . . . . ?
C24 C23 C26 N3 -4.8(3) . . . . ?
C24 C25 C31 C32 -175.7(3) . . . . ?
C24 C25 N3 C26 -4.5(3) . . . . ?
C24 C25 N3 B1 161.9(2) . . . . ?
C25 C24 C28 C29 -117.0(3) . . . . ?
C25 C24 C28 C30 9.3(5) . . . . ?
C25 C31 C32 C33 -178.1(3) . . . . ?
C25 C31 C32 N4 8.7(4) . . . . ?
C26 C23 C24 C25 1.9(3) . . . . ?
C26 C23 C24 C28 -176.3(3) . . . . ?
C26 C27 N2 C11 167.4(3) . . . . ?
C27 C16 C17 C18 164.8(3) . . . . ?
C27 C16 C17 C22 -13.3(4) . . . . ?
C27 C26 N3 C25 -167.8(3) . . . . ?
C27 C26 N3 B1 26.6(4) . . . . ?
C28 C24 C25 C31 4.1(5) . . . . ?
C28 C24 C25 N3 179.6(3) . . . . ?
C31 C25 N3 C26 171.7(2) . . . . ?
C31 C25 N3 B1 -21.9(4) . . . . ?
C31 C32 C33 C34 0.2(5) . . . . ?
C31 C32 C33 C37 -174.4(3) . . . . ?
C31 C32 N4 C47 171.2(3) . . . . ?
C31 C32 N4 B1 -14.7(4) . . . . ?
C32 C33 C34 C35 75.4(4) . . . . ?
C32 C33 C34 C36 -53.3(5) . . . . ?
C32 C33 C37 C38 -177.3(3) . . . . ?
C32 C33 C37 C47 4.3(3) . . . . ?
C33 C32 N4 C47 -3.3(3) . . . . ?
C33 C32 N4 B1 170.8(3) . . . . ?
C33 C37 C38 C39 20.3(5) . . . . ?
C33 C37 C38 C43 -163.3(3) . . . . ?
C33 C37 C47 C45 164.4(3) . . . . ?
C33 C37 C47 N4 -6.6(3) . . . . ?
C34 C33 C37 C38 8.3(6) . . . . ?
C34 C33 C37 C47 -170.1(3) . . . . ?
C37 C33 C34 C35 -111.1(4) . . . . ?
C37 C33 C34 C36 120.2(4) . . . . ?
C37 C38 C39 C40 -179.4(3) . . . . ?
C37 C38 C43 C42 179.7(3) . . . . ?
C37 C38 C43 C44 -3.4(5) . . . . ?
C37 C47 N4 C32 6.0(3) . . . . ?
C37 C47 N4 B1 -167.6(3) . . . . ?
C38 C37 C47 C45 -14.3(4) . . . . ?
C38 C37 C47 N4 174.7(2) . . . . ?
C38 C39 C40 C41 -1.7(6) . . . . ?
C38 C43 C44 C45 -9.0(5) . . . . ?
C38 C43 C44 C46 169.9(3) . . . . ?
C39 C38 C43 C42 -3.9(5) . . . . ?
C39 C38 C43 C44 173.1(3) . . . . ?
C39 C40 C41 C42 -1.0(7) . . . . ?
C40 C41 C42 C43 1.2(8) . . . . ?
C41 C42 C43 C38 1.3(6) . . . . ?
C41 C42 C43 C44 -175.5(4) . . . . ?
C42 C43 C44 C45 167.8(3) . . . . ?
C42 C43 C44 C46 -13.4(6) . . . . ?
C43 C38 C39 C40 4.2(5) . . . . ?
C43 C44 C45 C47 9.9(4) . . . . ?
C43 C44 C45 N5 -179.1(3) . . . . ?
C43 C44 C46 C48 -3.8(7) . . . . ?
C43 C44 C46 C48' 5(2) . . . . ?
C43 C44 C46 C51 -179.9(3) . . . . ?
C44 C45 C47 C37 1.7(4) . . . . ?
C44 C45 C47 N4 170.7(3) . . . . ?
C44 C45 N5 C51 -1.9(3) . . . . ?
C44 C46 C48 C49 -127.6(9) . . . . ?
C44 C46 C48 C50 96.2(8) . . . . ?
C44 C46 C48' C49' -80(5) . . . . ?
C44 C46 C48' C50' 134(4) . . . . ?
C44 C46 C51 C52 -179.4(3) . . . . ?
C44 C46 C51 N5 -0.2(4) . . . . ?
C45 C44 C46 C48 175.1(5) . . . . ?
C45 C44 C46 C48' -176(2) . . . . ?
C45 C44 C46 C51 -0.9(4) . . . . ?
C45 C47 N4 C32 -163.6(3) . . . . ?
C45 C47 N4 B1 22.7(5) . . . . ?
C46 C44 C45 C47 -169.2(3) . . . . ?
C46 C44 C45 N5 1.7(3) . . . . ?
C46 C51 C52 C53 -156.5(3) . . . . ?
C46 C51 N5 C45 1.3(3) . . . . ?
C47 C37 C38 C39 -161.4(3) . . . . ?
C47 C37 C38 C43 15.0(4) . . . . ?
C47 C45 N5 C51 168.2(3) . . . . ?
C48 C46 C51 C52 4.5(7) . . . . ?
C48 C46 C51 N5 -176.3(5) . . . . ?
C48' C46 C51 C52 -4(2) . . . . ?
C48' C46 C51 N5 175.4(19) . . . . ?
C51 C46 C48 C49 47.7(10) . . . . ?
C51 C46 C48 C50 -88.5(10) . . . . ?
C51 C46 C48' C49' 106(4) . . . . ?
C51 C46 C48' C50' -41(6) . . . . ?
C51 C52 C53 C54 90.0(4) . . . . ?
C51 C52 C53 N6 -87.2(4) . . . . ?
C52 C51 N5 C45 -179.3(3) . . . . ?
C52 C53 C54 C55 -177.0(3) . . . . ?
C52 C53 C54 C57 2.0(6) . . . . ?
C52 C53 N6 C56 177.0(2) . . . . ?
C53 C54 C55 C56 -0.1(3) . . . . ?
C53 C54 C55 C58 -179.9(3) . . . . ?
C54 C53 N6 C56 -0.8(3) . . . . ?
C54 C55 C56 C59 178.1(3) . . . . ?
C54 C55 C56 N6 -0.4(3) . . . . ?
C55 C56 C59 O3 178.8(3) . . . . ?
C55 C56 C59 O4 -2.5(5) . . . . ?
C55 C56 N6 C53 0.7(3) . . . . ?
C56 C59 O4 C60 -173.2(3) . . . . ?
C57 C54 C55 C56 -179.1(3) . . . . ?
C57 C54 C55 C58 1.1(6) . . . . ?
C58 C55 C56 C59 -2.1(6) . . . . ?
C58 C55 C56 N6 179.4(3) . . . . ?
C59 C56 N6 C53 -178.0(3) . . . . ?
C61 C60 O4 C59 176.5(5) . . . . ?
N1 C4 C5 C6 178.5(3) . . . . ?
N1 C4 C5 C8 -0.6(3) . . . . ?
N1 C9 C10 C11 -85.0(4) . . . . ?
N2 C11 C12 C13 -176.0(3) . . . . ?
N2 C11 C12 C16 1.1(3) . . . . ?
N3 C25 C31 C32 9.0(4) . . . . ?
N3 C26 C27 C16 173.4(3) . . . . ?
N3 C26 C27 N2 4.9(5) . . . . ?
N3 B1 N4 C32 3.2(4) . . . . ?
N3 B1 N4 C47 175.8(2) . . . . ?
N4 C32 C33 C34 173.9(3) . . . . ?
N4 C32 C33 C37 -0.8(3) . . . . ?
N4 B1 N3 C25 15.2(4) . . . . ?
N4 B1 N3 C26 178.5(2) . . . . ?
N5 C45 C47 C37 -167.2(3) . . . . ?
N5 C45 C47 N4 1.7(5) . . . . ?
N5 C51 C52 C53 24.4(4) . . . . ?
N6 C53 C54 C55 0.5(3) . . . . ?
N6 C53 C54 C57 179.6(3) . . . . ?
N6 C56 C59 O3 -2.9(5) . . . . ?
N6 C56 C59 O4 175.8(3) . . . . ?
O3 C59 O4 C60 5.6(5) . . . . ?
F1 B1 N3 C25 135.9(2) . . . . ?
F1 B1 N3 C26 -60.8(4) . . . . ?
F1 B1 N4 C32 -118.3(3) . . . . ?
F1 B1 N4 C47 54.3(4) . . . . ?
F2 B1 N3 C25 -105.4(3) . . . . ?
F2 B1 N3 C26 58.0(4) . . . . ?
F2 B1 N4 C32 123.6(3) . . . . ?
F2 B1 N4 C47 -63.8(4) . . . . ?
C63 C64 C65 C66 -140.4(19) . . . . ?
C64 C65 C66 C67 -71.5(17) . . . . ?
C65 C66 C67 C68 -67(2) . . . . ?
